data_1008454
loop_
_publ_author_name
'Averbuch-Pouchot, M T'

_publ_section_title
;
Crystal chemistry of cyclo-Hexaphosphates. XII. Structure of Ammonium
Calcium cyclo-Hexaphosphate Hexahydrate
;
_journal_coden_ASTM ACSCEE
_journal_name_full 'Acta Crystallographica C (39,1983-)'
_journal_page_first 2005
_journal_page_last 2007
_journal_volume 46
_journal_year 1990
_chemical_formula_structural 'Ca2 (N H4)2 (P6 O18) (H2 O)6'
_chemical_formula_sum 'Ca2 H20 N2 O24 P6'
_chemical_name_systematic
;
Dicalcium diammonium cyclo-hexaphosphate hexahydrate
;
_space_group_IT_number 18
_symmetry_cell_setting orthorhombic
_symmetry_Int_Tables_number 18
_symmetry_space_group_name_Hall 'P 2 2ab'
_symmetry_space_group_name_H-M 'P 21 21 2'
_cell_angle_alpha 90
_cell_angle_beta 90
_cell_angle_gamma 90
_cell_formula_units_Z 2
_cell_length_a 12.821
_cell_length_b 12.537(6)
_cell_length_c 7.029(2)
_cell_volume 1129.8
_refine_ls_R_factor_all 0.035
_cod_original_formula_sum 'H20 Ca2 N2 O24 P6'
_cod_database_code 1008454

loop_
_symmetry_equiv_pos_as_xyz
x,y,z
-x,-y,z
1/2+x,1/2-y,-z
1/2-x,1/2+y,-z

loop_
_atom_site_label
_atom_site_type_symbol
_atom_site_symmetry_multiplicity
_atom_site_Wyckoff_symbol
_atom_site_fract_x
_atom_site_fract_y
_atom_site_fract_z
_atom_site_occupancy
_atom_site_attached_hydrogens
_atom_site_calc_flag
Ca1 Ca2+ 4 c 0.17488(6) 0.24882(7) 0.1593(1) 1. 0 d
P1 P5+ 4 c 0.15055(8) 0.15864(9) 0.6741(2) 1. 0 d
P2 P5+ 4 c 0.82400(9) 0.01642(8) 0.9398(2) 1. 0 d
P3 P5+ 4 c 0.95109(8) 0.20767(9) 0.8658(2) 1. 0 d
N1 N3- 2 a 0. 0. 0.354(1) 1. 0 d
N2 N3- 2 b 0.5 0. -0.012(1) 1. 0 d
O1 O2- 4 c 0.8259(3) 0.8364(3) 0.4684(4) 1. 0 d
O2 O2- 4 c 0.7925(2) 0.7731(3) 0.8109(5) 1. 0 d
O3 O2- 4 c 0.1599(3) 0.0363(3) 0.7345(4) 1. 0 d
O4 O2- 4 c 0.5271(2) 0.3244(3) 0.3062(5) 1. 0 d
O5 O2- 4 c 0.1606(3) 0.0647(3) 0.0910(4) 1. 0 d
O6 O2- 4 c 0.2269(3) 0.4205(3) 0.0618(6) 1. 0 d
O7 O2- 4 c 0.9232(3) 0.0935(3) 0.9527(6) 1. 0 d
O8 O2- 4 c 0.8564(2) 0.2555(3) 0.7788(5) 1. 0 d
O9 O2- 4 c 0.0097(3) 0.2670(3) 0.0117(5) 1. 0 d
O10 O2- 4 c 0.4374(3) 0.8673(3) 0.6504(6) 1. 0 d
O11 O2- 4 c 0.3906(4) 0.2859(5) 0.6161(7) 1. 0 d
O12 O2- 4 c 0.8551(5) 0.5199(6) 0.6632(8) 1. 0 d
H1 H1+ 4 c 0.543(7) 0.467(7) 0.69(1) 1. 0 d
H2 H1+ 4 c 0.537(6) 0.578(7) 0.60(1) 1. 0 d
H3 H1+ 4 c 0.939(6) 0.481(7) 0.95(1) 1. 0 d
H4 H1+ 4 c 0.002(8) 0.446(8) 0.06(1) 1. 0 d
H5 H1+ 4 c 0.563(7) 0.099(7) 0.53(1) 1. 0 d
H6 H1+ 4 c 0.530(7) 0.188(7) 0.65(1) 1. 0 d
H7 H1+ 4 c 0.156(7) 0.773(7) 0.30(1) 1. 0 d
H8 H1+ 4 c 0.872(7) 0.226(7) 0.52(1) 1. 0 d
H9 H1+ 4 c 0.627(7) 0.062(7) 0.40(1) 1. 0 d
H10 H1+ 4 c 0.311(8) 0.934(7) 0.24(1) 1. 0 d

loop_
_atom_type_symbol
_atom_type_oxidation_number
Ca2+ 2.000
P5+ 5.000
N3- -3.000
O2- -2.000
H1+ 1.000
